data_4505013
loop_
_publ_author_name
'Liu, Zhi-Liang'
Li,
'Liao, Dai-Zheng'
'Jiang, Zong-Hui'
'Yan, Shi-Ping'

_publ_section_title
;
 Oxamido-Bridged Bimetallic Complexes Involving Nitronyl Nitroxide Radical
 Ligands:&#x2009; Crystal Structure and Magnetic Behavior
;
_journal_issue 2
_journal_name_full 'Crystal Growth &amp; Design'
_journal_page_first 783
_journal_paper_doi 10.1021/cg0497851
_journal_volume 5
_journal_year 2005
_chemical_formula_sum 'C32 H52 Cl2 Cu2 N10 O16'
_chemical_formula_weight 1030.82
_chemical_name_systematic
; 
 ? 
;
_space_group_IT_number 14
_symmetry_space_group_name_Hall '-P 2yn'
_symmetry_space_group_name_H-M 'P 1 21/n 1'
_atom_sites_solution_hydrogens geom
_atom_sites_solution_primary direct
_atom_sites_solution_secondary difmap
_audit_creation_method SHELXL-97
_cell_angle_alpha 90.00
_cell_angle_beta 119.247(2)
_cell_angle_gamma 90.00
_cell_formula_units_Z 2
_cell_length_a 13.8503(16)
_cell_length_b 12.4517(14)
_cell_length_c 14.1060(17)
_cell_measurement_temperature 298(2)
_cell_volume 2122.6(4)
_computing_structure_refinement 'SHELXL-97 (Sheldrick, 1997)'
_computing_structure_solution 'SHELXS-97 (Sheldrick, 1990)'
_diffrn_ambient_temperature 298(2)
_diffrn_measured_fraction_theta_full 1.000
_diffrn_measured_fraction_theta_max 1.000
_diffrn_radiation_monochromator graphite
_diffrn_radiation_source 'fine-focus sealed tube'
_diffrn_radiation_type MoK\a
_diffrn_radiation_wavelength 0.71073
_diffrn_reflns_av_R_equivalents 0.0253
_diffrn_reflns_av_sigmaI/netI 0.0317
_diffrn_reflns_limit_h_max 9
_diffrn_reflns_limit_h_min -16
_diffrn_reflns_limit_k_max 14
_diffrn_reflns_limit_k_min -14
_diffrn_reflns_limit_l_max 16
_diffrn_reflns_limit_l_min -15
_diffrn_reflns_number 8634
_diffrn_reflns_theta_full 25.03
_diffrn_reflns_theta_max 25.03
_diffrn_reflns_theta_min 1.69
_exptl_absorpt_coefficient_mu 1.209
_exptl_crystal_density_diffrn 1.613
_exptl_crystal_density_method 'not measured'
_exptl_crystal_F_000 1068
_refine_diff_density_max 0.395
_refine_diff_density_min -0.355
_refine_diff_density_rms 0.057
_refine_ls_extinction_method none
_refine_ls_goodness_of_fit_ref 1.020
_refine_ls_hydrogen_treatment mixed
_refine_ls_matrix_type full
_refine_ls_number_parameters 288
_refine_ls_number_reflns 3754
_refine_ls_number_restraints 0
_refine_ls_restrained_S_all 1.020
_refine_ls_R_factor_all 0.0472
_refine_ls_R_factor_gt 0.0335
_refine_ls_shift/su_max 0.061
_refine_ls_shift/su_mean 0.002
_refine_ls_structure_factor_coef Fsqd
_refine_ls_weighting_details 'calc w=1/[\s^2^(Fo^2^)+(0.0451P)^2^+1.1410P] where P=(Fo^2^+2Fc^2^)/3'
_refine_ls_weighting_scheme calc
_refine_ls_wR_factor_gt 0.0826
_refine_ls_wR_factor_ref 0.0901
_reflns_number_gt 2967
_reflns_number_total 3754
_reflns_threshold_expression >2sigma(I)
_cod_data_source_file cg0497851si20040706_021048.cif
_cod_data_source_block 000629b
_cod_database_code 4505013

loop_
_symmetry_equiv_pos_as_xyz
'x, y, z'
'-x+1/2, y+1/2, -z+1/2'
'-x, -y, -z'
'x-1/2, -y-1/2, z-1/2'

loop_
_atom_site_label
_atom_site_type_symbol
_atom_site_fract_x
_atom_site_fract_y
_atom_site_fract_z
_atom_site_U_iso_or_equiv
_atom_site_adp_type
_atom_site_occupancy
_atom_site_symmetry_multiplicity
_atom_site_calc_flag
_atom_site_refinement_flags
Cu1 Cu 0.18612(3) 0.45063(3) 0.17456(3) 0.03224(12) Uani 1 1 d .
Cl1 Cl 0.21835(6) 0.67233(6) 0.37967(6) 0.0441(2) Uani 1 1 d .
N1 N 0.02660(17) 0.42510(18) 0.11480(18) 0.0313(5) Uani 1 1 d .
N2 N 0.23075(18) 0.37010(19) 0.31155(18) 0.0354(6) Uani 1 1 d .
H2C H 0.2960 0.3378 0.3312 0.042 Uiso 1 1 calc R
H2D H 0.2418 0.4177 0.3640 0.042 Uiso 1 1 calc R
N4 N 0.68922(18) 0.6090(2) 0.19120(18) 0.0379(6) Uani 1 1 d .
N5 N 0.73264(17) 0.64935(18) 0.35843(18) 0.0317(5) Uani 1 1 d .
O1 O 0.13772(15) 0.53370(16) 0.03957(15) 0.0383(5) Uani 1 1 d .
O2 O 0.6425(2) 0.5688(2) 0.09693(18) 0.0696(8) Uani 1 1 d .
O3 O 0.72997(17) 0.6605(2) 0.44631(17) 0.0542(6) Uani 1 1 d .
O4 O 0.1831(2) 0.6383(2) 0.27032(19) 0.0710(8) Uani 1 1 d .
O5 O 0.1292(2) 0.7183(3) 0.3877(3) 0.0936(10) Uani 1 1 d .
O6 O 0.3006(2) 0.7545(2) 0.4093(2) 0.0722(8) Uani 1 1 d .
O7 O 0.2643(3) 0.5848(2) 0.4504(2) 0.1039(12) Uani 1 1 d .
O8 O 0.4624(3) 0.2808(3) 0.4199(4) 0.0989(12) Uani 1 1 d .
C1 C -0.0311(2) 0.3599(3) 0.1583(2) 0.0392(7) Uani 1 1 d .
H1A H -0.0530 0.2922 0.1195 0.047 Uiso 1 1 calc R
H1B H -0.0977 0.3971 0.1464 0.047 Uiso 1 1 calc R
C2 C 0.0410(2) 0.3383(2) 0.2785(2) 0.0372(7) Uani 1 1 d .
H2A H 0.0014 0.2911 0.3025 0.045 Uiso 1 1 calc R
H2B H 0.0541 0.4055 0.3177 0.045 Uiso 1 1 calc R
C3 C 0.1516(2) 0.2876(2) 0.3075(2) 0.0361(7) Uani 1 1 d .
H3A H 0.1814 0.2524 0.3776 0.043 Uiso 1 1 calc R
H3B H 0.1413 0.2335 0.2538 0.043 Uiso 1 1 calc R
N3 N 0.34349(18) 0.48453(18) 0.21161(18) 0.0313(5) Uani 1 1 d .
C4 C 0.4227(2) 0.5139(2) 0.3113(2) 0.0352(7) Uani 1 1 d .
H4A H 0.4070 0.5102 0.3682 0.042 Uiso 1 1 calc R
C5 C 0.5257(2) 0.5491(2) 0.3335(2) 0.0358(7) Uani 1 1 d .
H5A H 0.5777 0.5689 0.4038 0.043 Uiso 1 1 calc R
C6 C 0.5514(2) 0.5551(2) 0.2497(2) 0.0278(6) Uani 1 1 d .
C7 C 0.4703(2) 0.5203(2) 0.1470(2) 0.0336(6) Uani 1 1 d .
H7A H 0.4847 0.5201 0.0891 0.040 Uiso 1 1 calc R
C8 C 0.3698(2) 0.4865(2) 0.1322(2) 0.0358(7) Uani 1 1 d .
H8A H 0.3171 0.4638 0.0633 0.043 Uiso 1 1 calc R
C9 C 0.6554(2) 0.6013(2) 0.2662(2) 0.0281(6) Uani 1 1 d .
C10 C 0.7862(2) 0.6846(3) 0.2275(2) 0.0399(7) Uani 1 1 d .
C11 C 0.8341(2) 0.6791(2) 0.3506(2) 0.0353(7) Uani 1 1 d .
C12 C 0.7352(3) 0.7953(3) 0.1803(3) 0.0696(11) Uani 1 1 d .
H12A H 0.7064 0.7949 0.1031 0.104 Uiso 1 1 calc R
H12B H 0.7911 0.8497 0.2126 0.104 Uiso 1 1 calc R
H12C H 0.6764 0.8101 0.1960 0.104 Uiso 1 1 calc R
C13 C 0.8606(3) 0.6497(4) 0.1838(3) 0.0664(11) Uani 1 1 d .
H13A H 0.8918 0.5808 0.2134 0.100 Uiso 1 1 calc R
H13B H 0.9190 0.7012 0.2040 0.100 Uiso 1 1 calc R
H13C H 0.8187 0.6449 0.1060 0.100 Uiso 1 1 calc R
C14 C 0.8852(3) 0.7800(3) 0.4141(3) 0.0610(10) Uani 1 1 d .
H14A H 0.8354 0.8391 0.3809 0.092 Uiso 1 1 calc R
H14B H 0.9535 0.7942 0.4145 0.092 Uiso 1 1 calc R
H14C H 0.8993 0.7711 0.4874 0.092 Uiso 1 1 calc R
C15 C 0.9142(3) 0.5850(3) 0.4036(3) 0.0607(10) Uani 1 1 d .
H15A H 0.9412 0.5858 0.4806 0.091 Uiso 1 1 calc R
H15B H 0.9752 0.5917 0.3898 0.091 Uiso 1 1 calc R
H15C H 0.8762 0.5186 0.3737 0.091 Uiso 1 1 calc R
C17 C 0.0326(2) 0.5308(2) -0.0206(2) 0.0289(6) Uani 1 1 d .
H82 H 0.522(5) 0.274(5) 0.460(5) 0.13(2) Uiso 1 1 d .
H81 H 0.434(11) 0.207(14) 0.378(12) 0.44(9) Uiso 1 1 d .

loop_
_atom_site_aniso_label
_atom_site_aniso_U_11
_atom_site_aniso_U_22
_atom_site_aniso_U_33
_atom_site_aniso_U_23
_atom_site_aniso_U_13
_atom_site_aniso_U_12
Cu1 0.01926(18) 0.0407(2) 0.0314(2) 0.00460(15) 0.00824(14) -0.00409(15)
Cl1 0.0418(4) 0.0490(5) 0.0429(4) -0.0066(3) 0.0217(3) -0.0053(4)
N1 0.0230(11) 0.0361(13) 0.0315(12) 0.0029(10) 0.0107(10) -0.0043(10)
N2 0.0262(12) 0.0413(14) 0.0335(13) 0.0033(11) 0.0104(10) -0.0015(10)
N4 0.0313(13) 0.0501(16) 0.0327(13) -0.0073(11) 0.0158(11) -0.0112(11)
N5 0.0243(11) 0.0369(13) 0.0315(12) -0.0023(10) 0.0118(10) -0.0047(10)
O1 0.0198(10) 0.0516(13) 0.0373(11) 0.0105(9) 0.0094(8) -0.0034(9)
O2 0.0564(15) 0.118(2) 0.0432(13) -0.0377(14) 0.0311(12) -0.0458(15)
O3 0.0431(13) 0.0849(18) 0.0372(12) -0.0192(11) 0.0217(10) -0.0247(12)
O4 0.0819(19) 0.0746(18) 0.0452(14) -0.0133(13) 0.0224(13) 0.0039(15)
O5 0.0583(18) 0.129(3) 0.110(2) -0.031(2) 0.0541(17) -0.0037(18)
O6 0.0617(16) 0.0775(19) 0.0685(17) -0.0041(14) 0.0249(13) -0.0246(14)
O7 0.174(4) 0.0579(18) 0.0670(19) 0.0144(15) 0.049(2) 0.013(2)
O8 0.057(2) 0.093(3) 0.121(3) 0.024(2) 0.023(2) 0.0192(19)
C1 0.0253(14) 0.0467(18) 0.0437(17) 0.0057(14) 0.0153(13) -0.0071(13)
C2 0.0355(16) 0.0436(17) 0.0361(16) 0.0038(13) 0.0203(13) -0.0053(13)
C3 0.0365(16) 0.0360(16) 0.0328(15) 0.0029(12) 0.0145(12) -0.0036(13)
N3 0.0242(12) 0.0333(13) 0.0314(12) 0.0028(10) 0.0098(10) -0.0024(10)
C4 0.0279(15) 0.0468(17) 0.0279(14) 0.0035(13) 0.0114(12) -0.0045(13)
C5 0.0244(14) 0.0468(17) 0.0282(14) 0.0018(13) 0.0066(11) -0.0057(13)
C6 0.0214(13) 0.0270(14) 0.0305(14) 0.0005(11) 0.0093(11) 0.0001(11)
C7 0.0259(14) 0.0438(17) 0.0315(14) -0.0047(12) 0.0144(12) -0.0046(12)
C8 0.0250(14) 0.0439(17) 0.0312(15) -0.0048(13) 0.0079(12) -0.0037(13)
C9 0.0230(13) 0.0293(14) 0.0296(14) -0.0005(11) 0.0110(11) -0.0015(11)
C10 0.0277(15) 0.0509(19) 0.0400(16) -0.0030(14) 0.0155(13) -0.0125(14)
C11 0.0237(14) 0.0425(17) 0.0372(15) -0.0034(13) 0.0130(12) -0.0104(12)
C12 0.057(2) 0.066(3) 0.076(3) 0.033(2) 0.025(2) -0.003(2)
C13 0.047(2) 0.103(3) 0.061(2) -0.018(2) 0.0351(18) -0.023(2)
C14 0.054(2) 0.066(2) 0.065(2) -0.0216(19) 0.0305(18) -0.0303(19)
C15 0.0332(18) 0.070(2) 0.070(2) 0.020(2) 0.0186(17) 0.0109(17)
C17 0.0196(13) 0.0337(15) 0.0303(14) -0.0029(12) 0.0099(11) -0.0033(11)

loop_
_atom_type_symbol
_atom_type_description
_atom_type_scat_dispersion_real
_atom_type_scat_dispersion_imag
_atom_type_scat_source
C C 0.0033 0.0016 'International Tables Vol C Tables 4.2.6.8 and 6.1.1.4'
H H 0.0000 0.0000 'International Tables Vol C Tables 4.2.6.8 and 6.1.1.4'
N N 0.0061 0.0033 'International Tables Vol C Tables 4.2.6.8 and 6.1.1.4'
O O 0.0106 0.0060 'International Tables Vol C Tables 4.2.6.8 and 6.1.1.4'
Cl Cl 0.1484 0.1585 'International Tables Vol C Tables 4.2.6.8 and 6.1.1.4'
Cu Cu 0.3201 1.2651 'International Tables Vol C Tables 4.2.6.8 and 6.1.1.4'

loop_
_geom_angle_atom_site_label_1
_geom_angle_atom_site_label_2
_geom_angle_atom_site_label_3
_geom_angle
_geom_angle_site_symmetry_1
_geom_angle_site_symmetry_3
N1 Cu1 O1 83.71(8) . .
N1 Cu1 N2 94.91(9) . .
O1 Cu1 N2 177.81(9) . .
N1 Cu1 N3 170.81(9) . .
O1 Cu1 N3 87.43(8) . .
N2 Cu1 N3 94.02(9) . .
N1 Cu1 O4 93.73(9) . .
O1 Cu1 O4 87.04(8) . .
N2 Cu1 O4 91.35(9) . .
N3 Cu1 O4 88.20(9) . .
N1 Cu1 O6 88.24(9) . 2_545
O1 Cu1 O6 96.46(8) . 2_545
N2 Cu1 O6 85.19(9) . 2_545
N3 Cu1 O6 90.37(9) . 2_545
O4 Cu1 O6 176.16(8) . 2_545
O7 Cl1 O5 111.6(2) . .
O7 Cl1 O6 109.1(2) . .
O5 Cl1 O6 106.77(19) . .
O7 Cl1 O4 109.43(18) . .
O5 Cl1 O4 110.67(17) . .
O6 Cl1 O4 109.20(17) . .
C17 N1 C1 117.5(2) 3_565 .
C17 N1 Cu1 112.79(17) 3_565 .
C1 N1 Cu1 129.59(17) . .
C3 N2 Cu1 116.05(16) . .
O2 N4 C9 126.8(2) . .
O2 N4 C10 121.1(2) . .
C9 N4 C10 111.7(2) . .
O3 N5 C9 127.0(2) . .
O3 N5 C11 121.2(2) . .
C9 N5 C11 111.4(2) . .
C17 O1 Cu1 111.47(16) . .
Cl1 O4 Cu1 135.25(16) . .
N1 C1 C2 111.7(2) . .
C1 C2 C3 113.8(2) . .
N2 C3 C2 110.6(2) . .
C8 N3 C4 117.0(2) . .
C8 N3 Cu1 119.23(18) . .
C4 N3 Cu1 123.56(19) . .
N3 C4 C5 123.4(3) . .
C4 C5 C6 119.4(2) . .
C5 C6 C7 117.0(2) . .
C5 C6 C9 121.8(2) . .
C7 C6 C9 121.1(2) . .
C8 C7 C6 119.6(3) . .
N3 C8 C7 123.5(3) . .
N4 C9 N5 107.8(2) . .
N4 C9 C6 126.5(2) . .
N5 C9 C6 125.6(2) . .
C13 C10 N4 110.9(3) . .
C13 C10 C11 116.8(3) . .
N4 C10 C11 100.2(2) . .
C13 C10 C12 110.0(3) . .
N4 C10 C12 105.5(2) . .
C11 C10 C12 112.5(3) . .
C14 C11 N5 110.3(3) . .
C14 C11 C10 117.1(3) . .
N5 C11 C10 101.1(2) . .
C14 C11 C15 109.3(3) . .
N5 C11 C15 104.7(2) . .
C10 C11 C15 113.4(3) . .
O1 C17 N1 128.0(2) . 3_565
O1 C17 C17 117.5(3) . 3_565
N1 C17 C17 114.5(3) 3_565 3_565

loop_
_geom_bond_atom_site_label_1
_geom_bond_atom_site_label_2
_geom_bond_distance
_geom_bond_site_symmetry_2
Cu1 N1 1.968(2) .
Cu1 O1 1.9743(19) .
Cu1 N2 1.989(2) .
Cu1 N3 2.022(2) .
Cu1 O4 2.709(3) .
Cu1 O6 2.759(3) 2_545
Cl1 O7 1.402(3) .
Cl1 O5 1.414(3) .
Cl1 O6 1.434(3) .
Cl1 O4 1.436(2) .
N1 C17 1.294(3) 3_565
N1 C1 1.467(3) .
N2 C3 1.484(3) .
N4 O2 1.264(3) .
N4 C9 1.354(3) .
N4 C10 1.510(3) .
N5 O3 1.266(3) .
N5 C9 1.355(3) .
N5 C11 1.508(3) .
O1 C17 1.278(3) .
C1 C2 1.514(4) .
C2 C3 1.516(4) .
N3 C8 1.337(4) .
N3 C4 1.345(3) .
C4 C5 1.374(4) .
C5 C6 1.393(4) .
C6 C7 1.399(4) .
C6 C9 1.460(4) .
C7 C8 1.369(4) .
C10 C13 1.500(4) .
C10 C11 1.529(4) .
C10 C12 1.544(5) .
C11 C14 1.504(4) .
C11 C15 1.533(4) .
C17 N1 1.294(3) 3_565
C17 C17 1.503(5) 3_565
